data_7030230
loop_
_publ_author_name
'Weber, Lothar'
'Eickhoff, Daniel'
'Kahlert, Jan'
'B\"ohling, Lena'
'Brockhinke, Andreas'
'Stammler, Hans-Georg'
'Neumann, Beate'
'Fox, Mark A.'

_publ_section_title
;
 Diazaborolyl-boryl push-pull systems with ethynylene-arylene bridges as
 'turn-on' fluoride sensors.
;
_journal_issue 34
_journal_name_full 'Dalton transactions (Cambridge, England : 2003)'
_journal_page_first 10328
_journal_page_last 10346
_journal_paper_doi 10.1039/c2dt30438d
_journal_volume 41
_journal_year 2012
_chemical_formula_moiety 'C34 H38 B2 N2 S'
_chemical_formula_sum 'C34 H38 B2 N2 S'
_chemical_formula_weight 528.34
_chemical_name_systematic ?
_space_group_IT_number 2
_symmetry_cell_setting triclinic
_symmetry_space_group_name_Hall '-P 1'
_symmetry_space_group_name_H-M 'P -1'
_atom_sites_solution_hydrogens geom
_atom_sites_solution_primary direct
_atom_sites_solution_secondary difmap
_audit_creation_method SHELXL-97
_cell_angle_alpha 82.544(3)
_cell_angle_beta 83.797(2)
_cell_angle_gamma 74.747(2)
_cell_formula_units_Z 2
_cell_length_a 8.1825(4)
_cell_length_b 13.9608(5)
_cell_length_c 14.0110(7)
_cell_measurement_reflns_used 13046
_cell_measurement_temperature 200(2)
_cell_measurement_theta_max 25.028
_cell_measurement_theta_min 2.910
_cell_volume 1526.52(12)
_computing_cell_refinement 'HKL Scalepack (Otwinowski & Minor 1997)'
_computing_data_collection 'Collect, Bruker AXS, 2004'
_computing_data_reduction 'Denzo and Scalepack (Otwinowski & Minor, 1997)'
_computing_molecular_graphics 'SHELXTL-PLUS (1990)'
_computing_publication_material 'SHELXL-97 (Sheldrick, 1997)'
_computing_structure_refinement 'SHELXL-97 (Sheldrick, 1997)'
_computing_structure_solution 'SHELXS-97 (Sheldrick, 1990)'
_diffrn_ambient_temperature 200(2)
_diffrn_measured_fraction_theta_full 0.998
_diffrn_measured_fraction_theta_max 0.998
_diffrn_measurement_device_type KappaCCD
_diffrn_measurement_method CCD
_diffrn_radiation_monochromator graphite
_diffrn_radiation_source 'fine-focus sealed tube'
_diffrn_radiation_type MoK\a
_diffrn_radiation_wavelength 0.71073
_diffrn_reflns_av_R_equivalents 0.046
_diffrn_reflns_av_sigmaI/netI 0.0546
_diffrn_reflns_limit_h_max 9
_diffrn_reflns_limit_h_min -9
_diffrn_reflns_limit_k_max 16
_diffrn_reflns_limit_k_min -16
_diffrn_reflns_limit_l_max 16
_diffrn_reflns_limit_l_min -16
_diffrn_reflns_number 16943
_diffrn_reflns_theta_full 25.00
_diffrn_reflns_theta_max 25.00
_diffrn_reflns_theta_min 2.94
_exptl_absorpt_coefficient_mu 0.131
_exptl_absorpt_correction_T_max 0.9948
_exptl_absorpt_correction_T_min 0.9730
_exptl_absorpt_correction_type multi-scan
_exptl_absorpt_process_details 'Denzo and Scalepack (Otwinowski & Minor, 1997)'
_exptl_crystal_colour Colourless
_exptl_crystal_density_diffrn 1.149
_exptl_crystal_density_method 'not measured'
_exptl_crystal_description needle
_exptl_crystal_F_000 564
_exptl_crystal_size_max 0.21
_exptl_crystal_size_mid 0.06
_exptl_crystal_size_min 0.04
_refine_diff_density_max 0.204
_refine_diff_density_min -0.227
_refine_diff_density_rms 0.048
_refine_ls_extinction_method none
_refine_ls_goodness_of_fit_ref 1.017
_refine_ls_hydrogen_treatment constr
_refine_ls_matrix_type full
_refine_ls_number_parameters 360
_refine_ls_number_reflns 5359
_refine_ls_number_restraints 0
_refine_ls_restrained_S_all 1.017
_refine_ls_R_factor_all 0.0796
_refine_ls_R_factor_gt 0.0488
_refine_ls_shift/su_max 0.032
_refine_ls_shift/su_mean 0.000
_refine_ls_structure_factor_coef Fsqd
_refine_ls_weighting_details 'calc w=1/[\s^2^(Fo^2^)+(0.0676P)^2^+0.1700P] where P=(Fo^2^+2Fc^2^)/3'
_refine_ls_weighting_scheme calc
_refine_ls_wR_factor_gt 0.1177
_refine_ls_wR_factor_ref 0.1340
_reflns_number_gt 3741
_reflns_number_total 5359
_reflns_threshold_expression >2sigma(I)
_cod_data_source_file c2dt30438d.txt
_cod_data_source_block compound12
_cod_depositor_comments
;
The following automatic conversions were performed:

'_symmetry_cell_setting' value 'Triclinic' changed to 'triclinic'
according to
/usr/data/users/saulius/automatic-downloads/retrospective/RSC/lib/dictionaries/cif_core.dic
dictionary named 'cif_core.dic' version 2.4.2 from 2011-04-26.

Automatic conversion script
Id: cif_fix_values 2281 2013-09-26 08:29:07Z andrius 
;
_cod_database_code 7030230

loop_
_symmetry_equiv_pos_as_xyz
'x, y, z'
'-x, -y, -z'

loop_
_atom_site_label
_atom_site_type_symbol
_atom_site_fract_x
_atom_site_fract_y
_atom_site_fract_z
_atom_site_U_iso_or_equiv
_atom_site_adp_type
_atom_site_occupancy
_atom_site_symmetry_multiplicity
_atom_site_calc_flag
_atom_site_refinement_flags
S1 S 0.26018(7) 0.77218(4) 0.18310(4) 0.04644(19) Uani 1 1 d .
N1 N -0.1178(2) 0.68073(11) -0.15527(13) 0.0393(4) Uani 1 1 d .
N2 N 0.0983(2) 0.54842(12) -0.10588(13) 0.0397(4) Uani 1 1 d .
C1 C -0.1224(3) 0.59921(14) -0.20164(15) 0.0379(5) Uani 1 1 d .
C2 C 0.0108(3) 0.51837(14) -0.17157(15) 0.0389(5) Uani 1 1 d .
C3 C 0.0380(3) 0.42738(15) -0.20856(18) 0.0501(6) Uani 1 1 d .
H3 H 0.1275 0.3722 -0.1882 0.060 Uiso 1 1 calc R
C4 C -0.0677(3) 0.41898(18) -0.2755(2) 0.0578(7) Uani 1 1 d .
H4 H -0.0498 0.3575 -0.3021 0.069 Uiso 1 1 calc R
C5 C -0.1989(3) 0.49818(19) -0.30453(19) 0.0589(7) Uani 1 1 d .
H5 H -0.2704 0.4901 -0.3504 0.071 Uiso 1 1 calc R
C6 C -0.2288(3) 0.58962(17) -0.26812(17) 0.0502(6) Uani 1 1 d .
H6 H -0.3197 0.6440 -0.2883 0.060 Uiso 1 1 calc R
C7 C -0.2454(3) 0.77595(15) -0.16628(19) 0.0495(6) Uani 1 1 d .
H7A H -0.2725 0.7913 -0.2346 0.059 Uiso 1 1 calc R
H7B H -0.1972 0.8293 -0.1501 0.059 Uiso 1 1 calc R
C8 C -0.4068(3) 0.77649(19) -0.1035(2) 0.0651(7) Uani 1 1 d .
H8A H -0.4557 0.7240 -0.1193 0.098 Uiso 1 1 calc R
H8B H -0.4881 0.8416 -0.1148 0.098 Uiso 1 1 calc R
H8C H -0.3818 0.7642 -0.0355 0.098 Uiso 1 1 calc R
C9 C 0.2474(3) 0.48326(18) -0.06139(19) 0.0543(6) Uani 1 1 d .
H9A H 0.2307 0.4150 -0.0470 0.065 Uiso 1 1 calc R
H9B H 0.2574 0.5073 0.0006 0.065 Uiso 1 1 calc R
C10 C 0.4102(3) 0.4789(2) -0.1238(2) 0.0756(8) Uani 1 1 d .
H10A H 0.4040 0.4515 -0.1838 0.113 Uiso 1 1 calc R
H10B H 0.5055 0.4360 -0.0893 0.113 Uiso 1 1 calc R
H10C H 0.4273 0.5462 -0.1388 0.113 Uiso 1 1 calc R
C11 C 0.0779(3) 0.71577(16) -0.03341(17) 0.0474(6) Uani 1 1 d .
C12 C 0.1319(3) 0.76578(17) 0.01344(16) 0.0465(6) Uani 1 1 d .
C13 C 0.1981(3) 0.82195(16) 0.07060(16) 0.0416(5) Uani 1 1 d .
C14 C 0.2259(3) 0.91513(16) 0.04739(17) 0.0467(6) Uani 1 1 d .
H14 H 0.1977 0.9556 -0.0114 0.056 Uiso 1 1 calc R
C15 C 0.3010(3) 0.94339(15) 0.12106(16) 0.0431(5) Uani 1 1 d .
H15 H 0.3313 1.0052 0.1159 0.052 Uiso 1 1 calc R
C16 C 0.3275(3) 0.87487(14) 0.20128(15) 0.0384(5) Uani 1 1 d .
C17 C 0.5174(2) 0.95522(14) 0.29267(14) 0.0342(5) Uani 1 1 d .
C18 C 0.6638(3) 0.94782(14) 0.22854(15) 0.0369(5) Uani 1 1 d .
C19 C 0.7616(3) 1.01600(15) 0.22597(16) 0.0414(5) Uani 1 1 d .
H19 H 0.8611 1.0093 0.1830 0.050 Uiso 1 1 calc R
C20 C 0.7189(3) 1.09316(16) 0.28379(17) 0.0463(5) Uani 1 1 d .
C21 C 0.5742(3) 1.10136(15) 0.34597(16) 0.0449(5) Uani 1 1 d .
H21 H 0.5423 1.1546 0.3856 0.054 Uiso 1 1 calc R
C22 C 0.4735(3) 1.03372(14) 0.35231(15) 0.0377(5) Uani 1 1 d .
C23 C 0.7258(3) 0.86438(16) 0.16354(18) 0.0516(6) Uani 1 1 d .
H23A H 0.7021 0.8909 0.0968 0.077 Uiso 1 1 calc R
H23B H 0.6669 0.8117 0.1848 0.077 Uiso 1 1 calc R
H23C H 0.8484 0.8367 0.1671 0.077 Uiso 1 1 calc R
C24 C 0.8272(4) 1.1668(2) 0.2787(2) 0.0714(8) Uani 1 1 d .
H24A H 0.7606 1.2338 0.2565 0.107 Uiso 1 1 calc R
H24B H 0.9270 1.1471 0.2334 0.107 Uiso 1 1 calc R
H24C H 0.8640 1.1672 0.3429 0.107 Uiso 1 1 calc R
C25 C 0.3160(3) 1.04879(17) 0.42106(17) 0.0490(6) Uani 1 1 d .
H25A H 0.3188 1.0978 0.4647 0.073 Uiso 1 1 calc R
H25B H 0.3118 0.9852 0.4589 0.073 Uiso 1 1 calc R
H25C H 0.2152 1.0732 0.3843 0.073 Uiso 1 1 calc R
C26 C 0.3620(3) 0.80677(14) 0.38622(15) 0.0367(5) Uani 1 1 d .
C27 C 0.4927(3) 0.73311(15) 0.43128(15) 0.0406(5) Uani 1 1 d .
C28 C 0.4521(3) 0.66081(16) 0.50116(17) 0.0504(6) Uani 1 1 d .
H28 H 0.5419 0.6114 0.5299 0.060 Uiso 1 1 calc R
C29 C 0.2860(3) 0.65805(17) 0.53054(17) 0.0522(6) Uani 1 1 d .
C30 C 0.1591(3) 0.73240(17) 0.48937(17) 0.0503(6) Uani 1 1 d .
H30 H 0.0442 0.7333 0.5099 0.060 Uiso 1 1 calc R
C31 C 0.1920(3) 0.80627(16) 0.41886(16) 0.0427(5) Uani 1 1 d .
C32 C 0.6781(3) 0.72806(17) 0.40349(19) 0.0532(6) Uani 1 1 d .
H32A H 0.7464 0.6897 0.4555 0.080 Uiso 1 1 calc R
H32B H 0.6945 0.7958 0.3928 0.080 Uiso 1 1 calc R
H32C H 0.7137 0.6954 0.3441 0.080 Uiso 1 1 calc R
C33 C 0.2459(4) 0.5786(2) 0.6068(2) 0.0789(9) Uani 1 1 d .
H33A H 0.2220 0.6049 0.6697 0.118 Uiso 1 1 calc R
H33B H 0.3435 0.5201 0.6095 0.118 Uiso 1 1 calc R
H33C H 0.1464 0.5592 0.5905 0.118 Uiso 1 1 calc R
C34 C 0.0436(3) 0.88685(19) 0.38297(19) 0.0583(7) Uani 1 1 d .
H34A H -0.0360 0.8565 0.3579 0.087 Uiso 1 1 calc R
H34B H 0.0841 0.9315 0.3314 0.087 Uiso 1 1 calc R
H34C H -0.0142 0.9251 0.4362 0.087 Uiso 1 1 calc R
B1 B 0.0209(3) 0.65079(18) -0.09548(18) 0.0404(6) Uani 1 1 d .
B2 B 0.4028(3) 0.87963(16) 0.29624(18) 0.0363(5) Uani 1 1 d .

loop_
_atom_site_aniso_label
_atom_site_aniso_U_11
_atom_site_aniso_U_22
_atom_site_aniso_U_33
_atom_site_aniso_U_23
_atom_site_aniso_U_13
_atom_site_aniso_U_12
S1 0.0540(4) 0.0478(3) 0.0434(4) -0.0018(3) -0.0068(3) -0.0234(3)
N1 0.0396(10) 0.0330(9) 0.0447(11) -0.0049(8) -0.0051(8) -0.0070(7)
N2 0.0340(9) 0.0421(9) 0.0388(11) -0.0001(8) -0.0031(8) -0.0043(7)
C1 0.0377(11) 0.0368(11) 0.0403(12) -0.0052(9) 0.0007(10) -0.0123(9)
C2 0.0367(12) 0.0368(11) 0.0415(13) -0.0020(9) 0.0056(10) -0.0107(9)
C3 0.0519(14) 0.0347(11) 0.0609(16) -0.0064(11) 0.0095(12) -0.0113(10)
C4 0.0638(16) 0.0472(14) 0.0704(18) -0.0195(13) 0.0124(14) -0.0285(13)
C5 0.0568(16) 0.0675(16) 0.0642(17) -0.0224(14) -0.0040(13) -0.0290(13)
C6 0.0436(13) 0.0561(14) 0.0523(15) -0.0059(12) -0.0073(11) -0.0135(11)
C7 0.0467(13) 0.0359(11) 0.0622(16) -0.0041(11) -0.0094(12) -0.0021(9)
C8 0.0472(14) 0.0598(15) 0.077(2) -0.0096(14) -0.0017(13) 0.0067(11)
C9 0.0404(13) 0.0578(14) 0.0549(16) 0.0040(12) -0.0072(11) 0.0014(11)
C10 0.0416(14) 0.094(2) 0.079(2) -0.0009(17) -0.0029(14) -0.0007(13)
C11 0.0448(13) 0.0553(13) 0.0432(14) -0.0100(11) -0.0006(11) -0.0136(11)
C12 0.0425(13) 0.0598(14) 0.0398(13) -0.0110(11) -0.0001(10) -0.0158(11)
C13 0.0365(12) 0.0506(12) 0.0386(13) -0.0110(10) 0.0008(10) -0.0110(9)
C14 0.0556(14) 0.0470(13) 0.0369(13) -0.0010(10) -0.0084(11) -0.0114(10)
C15 0.0490(13) 0.0397(11) 0.0427(13) -0.0071(10) -0.0031(11) -0.0137(10)
C16 0.0375(11) 0.0394(11) 0.0380(13) -0.0039(10) 0.0001(9) -0.0105(9)
C17 0.0337(11) 0.0349(10) 0.0328(12) -0.0005(9) -0.0069(9) -0.0063(8)
C18 0.0351(11) 0.0389(11) 0.0356(12) -0.0012(9) -0.0057(9) -0.0075(9)
C19 0.0369(12) 0.0524(12) 0.0349(12) 0.0040(10) -0.0047(9) -0.0146(10)
C20 0.0536(14) 0.0507(13) 0.0400(13) 0.0042(11) -0.0145(11) -0.0224(11)
C21 0.0597(15) 0.0396(11) 0.0370(13) -0.0031(10) -0.0122(11) -0.0123(10)
C22 0.0404(12) 0.0398(11) 0.0314(12) -0.0011(9) -0.0072(9) -0.0071(9)
C23 0.0470(13) 0.0530(13) 0.0530(15) -0.0140(11) 0.0108(11) -0.0114(10)
C24 0.091(2) 0.0769(18) 0.0642(19) -0.0026(15) -0.0117(16) -0.0523(16)
C25 0.0524(14) 0.0477(12) 0.0438(14) -0.0120(11) 0.0032(11) -0.0067(10)
C26 0.0366(11) 0.0405(11) 0.0343(12) -0.0060(9) -0.0018(9) -0.0111(9)
C27 0.0419(12) 0.0417(11) 0.0372(13) -0.0056(10) -0.0012(10) -0.0090(9)
C28 0.0554(15) 0.0427(12) 0.0474(15) 0.0005(11) -0.0010(12) -0.0061(10)
C29 0.0624(16) 0.0492(13) 0.0433(14) 0.0013(11) 0.0041(12) -0.0176(12)
C30 0.0468(14) 0.0607(14) 0.0452(14) -0.0048(12) 0.0080(11) -0.0221(11)
C31 0.0398(12) 0.0523(13) 0.0372(13) -0.0028(10) -0.0013(10) -0.0154(10)
C32 0.0403(13) 0.0536(13) 0.0604(16) 0.0006(12) -0.0052(12) -0.0056(10)
C33 0.091(2) 0.0667(17) 0.072(2) 0.0148(15) 0.0139(17) -0.0263(15)
C34 0.0369(13) 0.0769(17) 0.0557(16) 0.0013(13) 0.0000(11) -0.0103(12)
B1 0.0373(13) 0.0450(13) 0.0391(15) -0.0058(11) 0.0019(11) -0.0123(11)
B2 0.0299(12) 0.0350(12) 0.0394(14) -0.0064(10) 0.0026(10) -0.0009(9)

loop_
_atom_type_symbol
_atom_type_description
_atom_type_scat_dispersion_real
_atom_type_scat_dispersion_imag
_atom_type_scat_source
C C 0.0033 0.0016 'International Tables Vol C Tables 4.2.6.8 and 6.1.1.4'
H H 0.0000 0.0000 'International Tables Vol C Tables 4.2.6.8 and 6.1.1.4'
B B 0.0013 0.0007 'International Tables Vol C Tables 4.2.6.8 and 6.1.1.4'
N N 0.0061 0.0033 'International Tables Vol C Tables 4.2.6.8 and 6.1.1.4'
S S 0.1246 0.1234 'International Tables Vol C Tables 4.2.6.8 and 6.1.1.4'

loop_
_geom_angle_atom_site_label_1
_geom_angle_atom_site_label_2
_geom_angle_atom_site_label_3
_geom_angle
C13 S1 C16 93.00(10)
C1 N1 B1 108.17(17)
C1 N1 C7 122.39(18)
B1 N1 C7 129.34(17)
C2 N2 B1 107.86(17)
C2 N2 C9 123.54(17)
B1 N2 C9 128.55(19)
C6 C1 N1 131.1(2)
C6 C1 C2 120.69(19)
N1 C1 C2 108.17(18)
C3 C2 N2 130.8(2)
C3 C2 C1 120.3(2)
N2 C2 C1 108.88(17)
C4 C3 C2 118.5(2)
C4 C3 H3 120.8
C2 C3 H3 120.8
C5 C4 C3 121.1(2)
C5 C4 H4 119.4
C3 C4 H4 119.4
C4 C5 C6 121.3(2)
C4 C5 H5 119.3
C6 C5 H5 119.3
C1 C6 C5 118.1(2)
C1 C6 H6 121.0
C5 C6 H6 121.0
N1 C7 C8 113.15(19)
N1 C7 H7A 108.9
C8 C7 H7A 108.9
N1 C7 H7B 108.9
C8 C7 H7B 108.9
H7A C7 H7B 107.8
C7 C8 H8A 109.5
C7 C8 H8B 109.5
H8A C8 H8B 109.5
C7 C8 H8C 109.5
H8A C8 H8C 109.5
H8B C8 H8C 109.5
N2 C9 C10 113.3(2)
N2 C9 H9A 108.9
C10 C9 H9A 108.9
N2 C9 H9B 108.9
C10 C9 H9B 108.9
H9A C9 H9B 107.7
C9 C10 H10A 109.5
C9 C10 H10B 109.5
H10A C10 H10B 109.5
C9 C10 H10C 109.5
H10A C10 H10C 109.5
H10B C10 H10C 109.5
C12 C11 B1 176.4(2)
C11 C12 C13 178.2(3)
C14 C13 C12 128.6(2)
C14 C13 S1 111.31(16)
C12 C13 S1 120.10(17)
C13 C14 C15 111.7(2)
C13 C14 H14 124.1
C15 C14 H14 124.1
C16 C15 C14 114.89(19)
C16 C15 H15 122.6
C14 C15 H15 122.6
C15 C16 B2 130.10(18)
C15 C16 S1 109.04(15)
B2 C16 S1 120.86(16)
C18 C17 C22 118.10(18)
C18 C17 B2 121.08(17)
C22 C17 B2 120.80(18)
C19 C18 C17 119.99(18)
C19 C18 C23 117.53(19)
C17 C18 C23 122.43(18)
C20 C19 C18 122.2(2)
C20 C19 H19 118.9
C18 C19 H19 118.9
C21 C20 C19 118.0(2)
C21 C20 C24 121.1(2)
C19 C20 C24 120.9(2)
C20 C21 C22 121.9(2)
C20 C21 H21 119.0
C22 C21 H21 119.0
C21 C22 C17 119.78(19)
C21 C22 C25 118.64(18)
C17 C22 C25 121.54(18)
C18 C23 H23A 109.5
C18 C23 H23B 109.5
H23A C23 H23B 109.5
C18 C23 H23C 109.5
H23A C23 H23C 109.5
H23B C23 H23C 109.5
C20 C24 H24A 109.5
C20 C24 H24B 109.5
H24A C24 H24B 109.5
C20 C24 H24C 109.5
H24A C24 H24C 109.5
H24B C24 H24C 109.5
C22 C25 H25A 109.5
C22 C25 H25B 109.5
H25A C25 H25B 109.5
C22 C25 H25C 109.5
H25A C25 H25C 109.5
H25B C25 H25C 109.5
C27 C26 C31 117.35(19)
C27 C26 B2 121.33(18)
C31 C26 B2 121.03(18)
C28 C27 C26 120.0(2)
C28 C27 C32 118.2(2)
C26 C27 C32 121.76(19)
C29 C28 C27 122.6(2)
C29 C28 H28 118.7
C27 C28 H28 118.7
C30 C29 C28 117.2(2)
C30 C29 C33 121.4(2)
C28 C29 C33 121.4(2)
C29 C30 C31 122.7(2)
C29 C30 H30 118.6
C31 C30 H30 118.6
C30 C31 C26 120.1(2)
C30 C31 C34 118.0(2)
C26 C31 C34 121.86(19)
C27 C32 H32A 109.5
C27 C32 H32B 109.5
H32A C32 H32B 109.5
C27 C32 H32C 109.5
H32A C32 H32C 109.5
H32B C32 H32C 109.5
C29 C33 H33A 109.5
C29 C33 H33B 109.5
H33A C33 H33B 109.5
C29 C33 H33C 109.5
H33A C33 H33C 109.5
H33B C33 H33C 109.5
C31 C34 H34A 109.5
C31 C34 H34B 109.5
H34A C34 H34B 109.5
C31 C34 H34C 109.5
H34A C34 H34C 109.5
H34B C34 H34C 109.5
N2 B1 N1 106.90(18)
N2 B1 C11 126.3(2)
N1 B1 C11 126.8(2)
C16 B2 C26 117.01(18)
C16 B2 C17 116.39(19)
C26 B2 C17 126.57(19)

loop_
_geom_bond_atom_site_label_1
_geom_bond_atom_site_label_2
_geom_bond_distance
S1 C13 1.711(2)
S1 C16 1.722(2)
N1 C1 1.392(2)
N1 B1 1.425(3)
N1 C7 1.460(3)
N2 C2 1.391(3)
N2 B1 1.422(3)
N2 C9 1.462(3)
C1 C6 1.383(3)
C1 C2 1.403(3)
C2 C3 1.389(3)
C3 C4 1.379(4)
C3 H3 0.9500
C4 C5 1.376(4)
C4 H4 0.9500
C5 C6 1.388(3)
C5 H5 0.9500
C6 H6 0.9500
C7 C8 1.505(3)
C7 H7A 0.9900
C7 H7B 0.9900
C8 H8A 0.9800
C8 H8B 0.9800
C8 H8C 0.9800
C9 C10 1.504(3)
C9 H9A 0.9900
C9 H9B 0.9900
C10 H10A 0.9800
C10 H10B 0.9800
C10 H10C 0.9800
C11 C12 1.207(3)
C11 B1 1.520(3)
C12 C13 1.425(3)
C13 C14 1.371(3)
C14 C15 1.404(3)
C14 H14 0.9500
C15 C16 1.375(3)
C15 H15 0.9500
C16 B2 1.541(3)
C17 C18 1.407(3)
C17 C22 1.412(3)
C17 B2 1.579(3)
C18 C19 1.390(3)
C18 C23 1.519(3)
C19 C20 1.381(3)
C19 H19 0.9500
C20 C21 1.380(3)
C20 C24 1.515(3)
C21 C22 1.397(3)
C21 H21 0.9500
C22 C25 1.508(3)
C23 H23A 0.9800
C23 H23B 0.9800
C23 H23C 0.9800
C24 H24A 0.9800
C24 H24B 0.9800
C24 H24C 0.9800
C25 H25A 0.9800
C25 H25B 0.9800
C25 H25C 0.9800
C26 C27 1.414(3)
C26 C31 1.418(3)
C26 B2 1.578(3)
C27 C28 1.392(3)
C27 C32 1.510(3)
C28 C29 1.386(3)
C28 H28 0.9500
C29 C30 1.377(3)
C29 C33 1.513(3)
C30 C31 1.392(3)
C30 H30 0.9500
C31 C34 1.504(3)
C32 H32A 0.9800
C32 H32B 0.9800
C32 H32C 0.9800
C33 H33A 0.9800
C33 H33B 0.9800
C33 H33C 0.9800
C34 H34A 0.9800
C34 H34B 0.9800
C34 H34C 0.9800
